data_7702351
loop_
_publ_author_name
'Harvey, Pierre D.'
'Eichh\"ofer, Andreas'
'Fenske, Dieter'

_publ_section_title
;
 Preparation and structures of the mixed-metal clusters Pt2M2Se2Cl2(PPh3)4
 (M&#x2005;=&#x2005;Cu, Ag) and Pd2Au2Se2(SeH)2(PPh3)4. An entry to
 ternary clusters
;
_journal_issue 23
_journal_name_full 'Journal of the Chemical Society, Dalton Transactions'
_journal_page_first 3901
_journal_paper_doi 10.1039/a807414c
_journal_year 1998
_chemical_formula_structural '[Pt2Ag2Se2Cl2(PPh3)4]*C6H6*2H2O'
_chemical_formula_sum 'C72 H60 Ag2 Cl2 O2 P4 Pt2 Se2'
_chemical_formula_weight 1987.88
_space_group_IT_number 2
_space_group_name_Hall '-P 1'
_space_group_name_H-M_alt 'P -1'
_symmetry_cell_setting triclinic
_symmetry_space_group_name_H-M 'P -1'
_atom_sites_solution_hydrogens geom
_atom_sites_solution_primary direct
_atom_sites_solution_secondary difmap
_audit_creation_method SHELXL
_cell_angle_alpha 64.73(3)
_cell_angle_beta 80.95(3)
_cell_angle_gamma 70.48(3)
_cell_formula_units_Z 1
_cell_length_a 11.386(2)
_cell_length_b 13.490(3)
_cell_length_c 14.169(3)
_cell_measurement_temperature 200(2)
_cell_volume 1854.7(9)
_computing_structure_refinement 'SHELXL-93 (Sheldrick, 1993)'
_computing_structure_solution 'SHELXS-86 (Sheldrick, 1990)'
_diffrn_ambient_temperature 200(2)
_diffrn_radiation_monochromator graphite
_diffrn_radiation_source 'fine-focus sealed tube'
_diffrn_radiation_type MoKa
_diffrn_radiation_wavelength 0.71073
_diffrn_reflns_av_R_equivalents 0.0529
_diffrn_reflns_av_sigmaI/netI 0.0387
_diffrn_reflns_limit_h_max 14
_diffrn_reflns_limit_h_min -8
_diffrn_reflns_limit_k_max 16
_diffrn_reflns_limit_k_min -15
_diffrn_reflns_limit_l_max 17
_diffrn_reflns_limit_l_min -17
_diffrn_reflns_number 6759
_diffrn_reflns_theta_max 26.04
_diffrn_reflns_theta_min 2.94
_exptl_absorpt_coefficient_mu 5.464
_exptl_crystal_density_diffrn 1.780
_exptl_crystal_F_000 956
_refine_diff_density_max 1.764
_refine_diff_density_min -1.967
_refine_diff_density_rms 0.189
_refine_ls_extinction_method none
_refine_ls_goodness_of_fit_all 1.117
_refine_ls_goodness_of_fit_obs 1.130
_refine_ls_matrix_type full
_refine_ls_number_parameters 395
_refine_ls_number_reflns 5205
_refine_ls_number_restraints 0
_refine_ls_restrained_S_all 1.117
_refine_ls_restrained_S_obs 1.130
_refine_ls_R_factor_all 0.0746
_refine_ls_R_factor_obs 0.0651
_refine_ls_shift/esd_max 0.006
_refine_ls_shift/esd_mean 0.001
_refine_ls_structure_factor_coef Fsqd
_refine_ls_weighting_details 'w=1/[s^2^(Fo^2^)+( 0.1246P)^2^+9.5278P] where P=(Fo^2^+2Fc^2^)/3'
_refine_ls_weighting_scheme calc
_refine_ls_wR_factor_all 0.1990
_refine_ls_wR_factor_obs 0.1850
_reflns_number_observed 4434
_reflns_number_total 5205
_reflns_observed_criterion >2sigma(I)
_cod_data_source_file 807414c.txt
_cod_data_source_block 2
_cod_depositor_comments
;
The following automatic conversions were performed:

data item '_refine_ls_weighting_scheme' value 'calc
w=1/[s^2^(Fo^2^)+( 0.1246P)^2^+9.5278P] where P=(Fo^2^+2Fc^2^)/3' was
changed to 'calc'. A new data item '_refine_ls_weighting_details' was
created with the value set to 'w=1/[s^2^(Fo^2^)+(
0.1246P)^2^+9.5278P] where P=(Fo^2^+2Fc^2^)/3'.

Automatic conversion script
Id: cif_fix_values 6909 2019-04-08 15:41:33Z antanas 
;
_cod_original_cell_volume 1854.7(6)
_cod_original_sg_symbol_H-M P-1
_cod_database_code 7702351

loop_
_symmetry_equiv_pos_as_xyz
'x, y, z'
'-x, -y, -z'

loop_
_atom_site_aniso_label
_atom_site_aniso_U_11
_atom_site_aniso_U_22
_atom_site_aniso_U_33
_atom_site_aniso_U_23
_atom_site_aniso_U_13
_atom_site_aniso_U_12
Pt1 0.0363(3) 0.0376(3) 0.0292(3) -0.0083(2) -0.0043(2) -0.0097(2)
Ag1 0.0539(7) 0.0664(7) 0.0480(6) -0.0234(6) -0.0035(5) -0.0070(6)
Se1 0.0471(8) 0.0419(6) 0.0331(6) -0.0052(5) -0.0099(5) -0.0171(6)
Cl1 0.081(3) 0.093(3) 0.102(4) -0.060(3) 0.039(3) -0.036(3)
P1 0.036(2) 0.0389(14) 0.0336(14) -0.0107(13) -0.0023(13) -0.0091(14)
P2 0.034(2) 0.0434(15) 0.0351(14) -0.0148(14) -0.0079(13) -0.0086(14)
C1 0.047(7) 0.024(5) 0.043(6) -0.003(5) -0.009(6) -0.007(5)
C2 0.046(8) 0.050(7) 0.051(7) -0.009(7) 0.005(7) -0.016(7)
C3 0.061(11) 0.064(9) 0.081(12) -0.022(10) -0.007(10) -0.029(9)
C4 0.085(15) 0.042(8) 0.116(18) -0.028(11) -0.061(16) 0.005(10)
C5 0.068(11) 0.045(7) 0.058(9) -0.013(8) -0.025(9) -0.002(8)
C6 0.060(9) 0.032(6) 0.061(9) -0.012(7) -0.018(8) -0.013(7)
C7 0.036(7) 0.045(6) 0.036(6) -0.008(6) 0.004(5) -0.013(6)
C8 0.051(8) 0.042(6) 0.045(7) -0.014(6) -0.012(7) -0.004(7)
C9 0.086(12) 0.050(7) 0.033(6) -0.002(7) 0.000(7) -0.031(8)
C10 0.070(10) 0.074(10) 0.047(7) -0.033(8) 0.015(7) -0.035(9)
C11 0.058(9) 0.066(9) 0.059(9) -0.035(9) 0.010(8) -0.011(8)
C12 0.052(9) 0.050(7) 0.040(6) -0.010(7) -0.007(7) -0.010(7)
C13 0.042(7) 0.043(6) 0.045(7) -0.010(6) -0.010(6) -0.011(6)
C14 0.055(9) 0.045(7) 0.055(8) -0.006(7) 0.009(7) -0.023(7)
C15 0.043(9) 0.053(8) 0.090(13) -0.022(10) -0.005(9) -0.003(8)
C16 0.053(10) 0.038(7) 0.098(13) -0.025(9) -0.025(10) 0.008(8)
C17 0.034(7) 0.066(10) 0.092(13) -0.034(11) 0.008(8) -0.011(8)
C18 0.038(7) 0.047(7) 0.050(7) -0.013(7) -0.005(6) -0.008(6)
C19 0.041(7) 0.038(6) 0.042(6) -0.012(6) 0.005(6) -0.019(6)
C20 0.047(8) 0.045(6) 0.044(7) -0.013(6) -0.004(6) -0.013(6)
C21 0.049(9) 0.047(7) 0.058(9) -0.003(8) -0.008(8) -0.011(7)
C22 0.041(8) 0.044(7) 0.086(12) -0.020(9) 0.014(8) -0.008(7)
C23 0.057(9) 0.053(8) 0.062(9) -0.024(8) 0.010(8) -0.014(8)
C24 0.061(9) 0.037(6) 0.043(7) -0.009(6) 0.000(6) -0.027(6)
C25 0.048(7) 0.040(6) 0.023(5) -0.013(5) -0.002(5) -0.004(6)
C26 0.053(8) 0.031(5) 0.035(6) 0.001(5) 0.010(6) -0.010(6)
C27 0.111(16) 0.047(8) 0.057(9) -0.017(8) 0.017(10) -0.039(10)
C28 0.101(15) 0.040(7) 0.043(7) -0.006(7) 0.005(9) -0.017(9)
C29 0.076(12) 0.074(11) 0.051(8) -0.039(9) -0.017(9) 0.018(10)
C30 0.039(7) 0.057(7) 0.045(7) -0.020(7) -0.005(6) -0.014(7)
C31 0.038(7) 0.040(6) 0.039(6) -0.009(6) -0.009(6) -0.006(6)
C32 0.061(9) 0.051(7) 0.033(6) -0.010(6) 0.002(6) -0.020(7)
C33 0.060(9) 0.087(11) 0.039(7) -0.029(8) 0.009(7) -0.042(9)
C34 0.060(9) 0.068(9) 0.029(6) 0.000(7) -0.003(6) -0.041(8)
C35 0.070(11) 0.048(7) 0.034(6) -0.004(6) -0.019(7) -0.016(8)
C36 0.052(8) 0.052(7) 0.044(7) -0.015(7) 0.000(7) -0.013(7)

loop_
_atom_site_label
_atom_site_type_symbol
_atom_site_fract_x
_atom_site_fract_y
_atom_site_fract_z
_atom_site_U_iso_or_equiv
_atom_site_thermal_displace_type
_atom_site_occupancy
_atom_site_calc_flag
_atom_site_refinement_flags
Pt1 Pt 0.06887(4) -0.09516(4) 0.13376(3) 0.0362(2) Uani 1 d .
Ag1 Ag 0.14263(12) -0.12745(11) -0.06909(9) 0.0586(3) Uani 1 d .
Se1 Se -0.07333(13) -0.09089(11) 0.01551(9) 0.0421(3) Uani 1 d .
Cl1 Cl 0.3311(5) -0.1728(5) -0.1603(5) 0.087(2) Uani 1 d .
P1 P 0.0474(3) -0.2632(3) 0.2640(2) 0.0380(6) Uani 1 d .
P2 P 0.2095(3) -0.0720(3) 0.2189(2) 0.0378(7) Uani 1 d .
C1 C -0.0636(13) -0.3246(9) 0.2462(10) 0.042(3) Uani 1 d .
C2 C -0.1585(15) -0.3486(13) 0.3178(12) 0.053(3) Uani 1 d .
H2 H -0.1710(15) -0.3255(13) 0.3742(12) 0.064 Uiso 1 calc R
C3 C -0.2391(19) -0.4071(16) 0.3103(17) 0.068(5) Uani 1 d .
H3 H -0.3026(19) -0.4255(16) 0.3608(17) 0.082 Uiso 1 calc R
C4 C -0.2172(22) -0.4356(14) 0.2222(20) 0.082(8) Uani 1 d .
H4 H -0.2708(22) -0.4710(14) 0.2120(20) 0.098 Uiso 1 calc R
C5 C -0.1234(19) -0.4146(13) 0.1518(14) 0.061(4) Uani 1 d .
H5 H -0.1105(19) -0.4375(13) 0.0953(14) 0.073 Uiso 1 calc R
C6 C -0.0462(16) -0.3591(11) 0.1629(13) 0.052(4) Uani 1 d .
H6 H 0.0192(16) -0.3443(11) 0.1134(13) 0.062 Uiso 1 calc R
C7 C -0.0097(12) -0.2436(11) 0.3846(10) 0.042(3) Uani 1 d .
C8 C 0.0319(14) -0.3196(12) 0.4824(11) 0.048(3) Uani 1 d .
H8 H 0.0983(14) -0.3879(12) 0.4912(11) 0.058 Uiso 1 calc R
C9 C -0.0233(19) -0.2971(13) 0.5706(11) 0.059(4) Uani 1 d .
H9 H 0.0060(19) -0.3505(13) 0.6384(11) 0.070 Uiso 1 calc R
C10 C -0.1187(16) -0.1986(15) 0.5589(12) 0.059(4) Uani 1 d .
H10 H -0.1552(16) -0.1830(15) 0.6180(12) 0.070 Uiso 1 calc R
C11 C -0.1614(16) -0.1214(15) 0.4587(13) 0.061(4) Uani 1 d .
H11 H -0.2286(16) -0.0538(15) 0.4507(13) 0.073 Uiso 1 calc R
C12 C -0.1082(15) -0.1409(13) 0.3702(11) 0.051(3) Uani 1 d .
H12 H -0.1371(15) -0.0871(13) 0.3024(11) 0.061 Uiso 1 calc R
C13 C 0.1867(13) -0.3858(12) 0.2869(11) 0.046(3) Uani 1 d .
C14 C 0.1906(16) -0.4966(13) 0.3642(13) 0.056(3) Uani 1 d .
H14 H 0.1203(16) -0.5075(13) 0.4088(13) 0.067 Uiso 1 calc R
C15 C 0.2955(16) -0.5886(15) 0.3752(17) 0.067(5) Uani 1 d .
H15 H 0.2974(16) -0.6627(15) 0.4269(17) 0.080 Uiso 1 calc R
C16 C 0.3973(17) -0.5728(13) 0.3112(17) 0.067(5) Uani 1 d .
H16 H 0.4699(17) -0.6364(13) 0.3200(17) 0.080 Uiso 1 calc R
C17 C 0.3967(15) -0.4659(16) 0.2337(16) 0.066(4) Uani 1 d .
H17 H 0.4676(15) -0.4576(16) 0.1892(16) 0.079 Uiso 1 calc R
C18 C 0.2906(13) -0.3689(12) 0.2208(12) 0.049(3) Uani 1 d .
H18 H 0.2897(13) -0.2950(12) 0.1692(12) 0.058 Uiso 1 calc R
C19 C 0.3646(13) -0.1021(11) 0.1646(10) 0.041(3) Uani 1 d .
C20 C 0.4678(14) -0.1056(12) 0.2120(11) 0.047(3) Uani 1 d .
H20 H 0.4553(14) -0.0920(12) 0.2739(11) 0.057 Uiso 1 calc R
C21 C 0.5854(16) -0.1283(14) 0.1693(14) 0.058(4) Uani 1 d .
H21 H 0.6531(16) -0.1274(14) 0.2001(14) 0.069 Uiso 1 calc R
C22 C 0.6058(15) -0.1525(14) 0.0814(16) 0.063(4) Uani 1 d .
H22 H 0.6880(15) -0.1707(14) 0.0538(16) 0.075 Uiso 1 calc R
C23 C 0.5073(16) -0.1505(14) 0.0330(14) 0.059(4) Uani 1 d .
H23 H 0.5213(16) -0.1669(14) -0.0274(14) 0.071 Uiso 1 calc R
C24 C 0.3903(15) -0.1246(11) 0.0742(11) 0.046(3) Uani 1 d .
H24 H 0.3229(15) -0.1216(11) 0.0402(11) 0.056 Uiso 1 calc R
C25 C 0.1661(12) 0.0771(10) 0.2027(8) 0.039(3) Uani 1 d .
C26 C 0.2529(14) 0.1376(11) 0.1726(10) 0.047(3) Uani 1 d .
H26 H 0.3379(14) 0.0993(11) 0.1635(10) 0.056 Uiso 1 calc R
C27 C 0.2175(22) 0.2546(14) 0.1554(14) 0.072(5) Uani 1 d .
H27 H 0.2776(22) 0.2950(14) 0.1355(14) 0.086 Uiso 1 calc R
C28 C 0.0926(21) 0.3096(13) 0.1681(12) 0.067(5) Uani 1 d .
H28 H 0.0666(21) 0.3885(13) 0.1562(12) 0.081 Uiso 1 calc R
C29 C 0.0073(18) 0.2501(16) 0.1977(13) 0.072(6) Uani 1 d .
H29 H -0.0777(18) 0.2890(16) 0.2059(13) 0.086 Uiso 1 calc R
C30 C 0.0413(13) 0.1339(13) 0.2161(11) 0.047(3) Uani 1 d .
H30 H -0.0194(13) 0.0940(13) 0.2374(11) 0.056 Uiso 1 calc R
C31 C 0.2355(12) -0.1526(11) 0.3586(10) 0.042(3) Uani 1 d .
C32 C 0.1700(15) -0.1039(13) 0.4315(10) 0.050(3) Uani 1 d .
H32 H 0.1123(15) -0.0290(13) 0.4068(10) 0.060 Uiso 1 calc R
C33 C 0.1907(15) -0.1660(16) 0.5379(12) 0.057(4) Uani 1 d .
H33 H 0.1454(15) -0.1340(16) 0.5858(12) 0.068 Uiso 1 calc R
C34 C 0.2760(16) -0.2727(14) 0.5742(10) 0.053(3) Uani 1 d .
H34 H 0.2916(16) -0.3137(14) 0.6468(10) 0.063 Uiso 1 calc R
C35 C 0.3412(17) -0.3221(13) 0.5033(11) 0.053(4) Uani 1 d .
H35 H 0.4006(17) -0.3961(13) 0.5280(11) 0.064 Uiso 1 calc R
C36 C 0.3173(15) -0.2616(13) 0.3983(11) 0.052(3) Uani 1 d .
H36 H 0.3589(15) -0.2965(13) 0.3516(11) 0.062 Uiso 1 calc R
C37 C 0.5054(19) 0.0132(17) 0.3975(16) 0.071(4) Uiso 1 d .
C38 C 0.5201(20) 0.0997(17) 0.4214(16) 0.073(4) Uiso 1 d .
C39 C 0.4875(21) -0.0833(19) 0.4745(17) 0.079(5) Uiso 1 d .
O1 O 0.3233(15) -0.4111(13) -0.1343(12) 0.083(4) Uiso 1 d .

loop_
_atom_type_symbol
_atom_type_description
_atom_type_scat_dispersion_real
_atom_type_scat_dispersion_imag
_atom_type_scat_source
C C 0.0033 0.0016 'International Tables Vol C Tables 4.2.6.8 and 6.1.1.4'
H H 0.0000 0.0000 'International Tables Vol C Tables 4.2.6.8 and 6.1.1.4'
O O 0.0106 0.0060 'International Tables Vol C Tables 4.2.6.8 and 6.1.1.4'
P P 0.1023 0.0942 'International Tables Vol C Tables 4.2.6.8 and 6.1.1.4'
Cl Cl 0.1484 0.1585 'International Tables Vol C Tables 4.2.6.8 and 6.1.1.4'
Se Se -0.0929 2.2259 'International Tables Vol C Tables 4.2.6.8 and 6.1.1.4'
Ag Ag -0.8971 1.1015 'International Tables Vol C Tables 4.2.6.8 and 6.1.1.4'
Pt Pt -1.7033 8.3905 'International Tables Vol C Tables 4.2.6.8 and 6.1.1.4'

loop_
_geom_angle_atom_site_label_1
_geom_angle_atom_site_label_2
_geom_angle_atom_site_label_3
_geom_angle
_geom_angle_site_symmetry_1
_geom_angle_site_symmetry_3
P1 Pt1 P2 96.63(12) . .
P1 Pt1 Se1 93.47(9) . .
P2 Pt1 Se1 169.79(9) . .
P1 Pt1 Se1 174.56(9) . 2
P2 Pt1 Se1 88.54(10) . 2
Se1 Pt1 Se1 81.42(5) . 2
P1 Pt1 Ag1 122.61(9) . 2
P2 Pt1 Ag1 105.97(8) . 2
Se1 Pt1 Ag1 69.45(5) . 2
Se1 Pt1 Ag1 53.82(5) 2 2
P1 Pt1 Ag1 109.54(8) . .
P2 Pt1 Ag1 120.51(9) . .
Se1 Pt1 Ag1 53.89(4) . .
Se1 Pt1 Ag1 68.95(4) 2 .
Ag1 Pt1 Ag1 102.88(4) 2 .
Cl1 Ag1 Se1 171.59(15) . .
Cl1 Ag1 Pt1 128.1(2) . 2
Se1 Ag1 Pt1 52.62(4) . 2
Cl1 Ag1 Pt1 135.9(2) . .
Se1 Ag1 Pt1 51.79(4) . .
Pt1 Ag1 Pt1 77.12(4) 2 .
Pt1 Se1 Pt1 98.58(5) . 2
Pt1 Se1 Ag1 74.32(5) . .
Pt1 Se1 Ag1 73.56(6) 2 .
C13 P1 C1 99.0(6) . .
C13 P1 C7 111.0(6) . .
C1 P1 C7 102.2(6) . .
C13 P1 Pt1 114.4(5) . .
C1 P1 Pt1 118.3(4) . .
C7 P1 Pt1 110.8(5) . .
C19 P2 C31 102.5(6) . .
C19 P2 C25 105.6(6) . .
C31 P2 C25 103.3(5) . .
C19 P2 Pt1 112.1(4) . .
C31 P2 Pt1 121.9(5) . .
C25 P2 Pt1 109.9(4) . .
C2 C1 C6 118.1(13) . .
C2 C1 P1 122.0(10) . .
C6 C1 P1 119.6(11) . .
C1 C2 C3 122.6(15) . .
C4 C3 C2 115.4(19) . .
C5 C4 C3 123.1(16) . .
C4 C5 C6 119.6(16) . .
C5 C6 C1 121.1(17) . .
C8 C7 C12 120.4(11) . .
C8 C7 P1 125.5(9) . .
C12 C7 P1 114.0(10) . .
C7 C8 C9 120.4(12) . .
C10 C9 C8 120.4(14) . .
C9 C10 C11 119.1(12) . .
C12 C11 C10 121.8(14) . .
C11 C12 C7 117.9(13) . .
C18 C13 C14 120.1(13) . .
C18 C13 P1 117.6(11) . .
C14 C13 P1 122.3(12) . .
C15 C14 C13 120.5(17) . .
C16 C15 C14 119.8(18) . .
C15 C16 C17 121.5(15) . .
C16 C17 C18 120.3(17) . .
C13 C18 C17 117.9(15) . .
C24 C19 C20 116.6(12) . .
C24 C19 P2 121.9(10) . .
C20 C19 P2 121.5(9) . .
C21 C20 C19 120.6(13) . .
C20 C21 C22 120.3(15) . .
C21 C22 C23 120.7(14) . .
C24 C23 C22 118.6(14) . .
C23 C24 C19 123.1(13) . .
C26 C25 C30 119.0(11) . .
C26 C25 P2 121.7(9) . .
C30 C25 P2 119.2(11) . .
C25 C26 C27 121.4(14) . .
C28 C27 C26 118.6(18) . .
C29 C28 C27 120.1(14) . .
C28 C29 C30 122.0(15) . .
C29 C30 C25 119.0(15) . .
C36 C31 C32 117.5(12) . .
C36 C31 P2 121.7(10) . .
C32 C31 P2 120.7(9) . .
C33 C32 C31 120.3(13) . .
C34 C33 C32 120.4(13) . .
C33 C34 C35 120.0(12) . .
C36 C35 C34 119.3(13) . .
C31 C36 C35 122.4(13) . .
C39 C37 C38 120.4(17) . .
C39 C38 C37 118.0(21) 2_656 .
C37 C39 C38 121.6(19) . 2_656

loop_
_geom_bond_atom_site_label_1
_geom_bond_atom_site_label_2
_geom_bond_distance
_geom_bond_site_symmetry_2
Pt1 P1 2.293(4) .
Pt1 P2 2.318(3) .
Pt1 Se1 2.4781(14) .
Pt1 Se1 2.509(2) 2
Pt1 Ag1 3.028(2) 2
Pt1 Ag1 3.0366(13) .
Ag1 Cl1 2.361(5) .
Ag1 Se1 2.548(2) .
Ag1 Pt1 3.028(2) 2
Se1 Pt1 2.509(2) 2
P1 C13 1.818(14) .
P1 C1 1.823(14) .
P1 C7 1.826(12) .
P2 C19 1.799(14) .
P2 C31 1.822(13) .
P2 C25 1.823(12) .
C1 C2 1.38(2) .
C1 C6 1.41(2) .
C2 C3 1.44(2) .
C3 C4 1.42(3) .
C4 C5 1.36(3) .
C5 C6 1.39(2) .
C7 C8 1.37(2) .
C7 C12 1.42(2) .
C8 C9 1.41(2) .
C9 C10 1.37(2) .
C10 C11 1.40(2) .
C11 C12 1.39(2) .
C13 C18 1.41(2) .
C13 C14 1.42(2) .
C14 C15 1.38(2) .
C15 C16 1.37(3) .
C16 C17 1.39(3) .
C17 C18 1.42(2) .
C19 C24 1.40(2) .
C19 C20 1.42(2) .
C20 C21 1.37(2) .
C21 C22 1.38(2) .
C22 C23 1.39(3) .
C23 C24 1.36(2) .
C25 C26 1.39(2) .
C25 C30 1.40(2) .
C26 C27 1.41(2) .
C27 C28 1.39(3) .
C28 C29 1.37(3) .
C29 C30 1.40(2) .
C31 C36 1.37(2) .
C31 C32 1.44(2) .
C32 C33 1.39(2) .
C33 C34 1.37(2) .
C34 C35 1.42(2) .
C35 C36 1.38(2) .
C37 C39 1.35(3) .
C37 C38 1.41(2) .
C38 C39 1.39(3) 2_656
C39 C38 1.39(3) 2_656
